data_7044743
loop_
_publ_author_name
'Elias Jesu Packiam, D.'
'Vidyasagar, Kanamaluru'

_publ_section_title
;
 Syntheses and characterization of phosphonates and diphosphonates of
 molybdenum, A4[(MoO3)5(O3PR)2]&#x00B7;xH2O, A2[Mo2O5(O3PR)2] and
 A2[Mo2O5(O3P-R-PO3)] (A = K, Rb, Cs, Tl, NH4)
;
_journal_name_full 'Dalton Transactions'
_journal_paper_doi 10.1039/C7DT03012F
_journal_year 2017
_chemical_formula_moiety 'C3 H6 Mo2 O11 P2 Rb2'
_chemical_formula_sum 'C3 H6 Mo2 O11 P2 Rb2'
_chemical_formula_weight 642.83
_chemical_name_systematic
;
 ?
;
_space_group_IT_number 14
_space_group_name_Hall '-P 2ybc'
_symmetry_cell_setting monoclinic
_symmetry_space_group_name_Hall '-P 2ybc'
_symmetry_space_group_name_H-M 'P 1 21/c 1'
_atom_sites_solution_hydrogens geom
_atom_sites_solution_primary direct
_atom_sites_solution_secondary difmap
_audit_creation_method SHELXL-97
_audit_update_record
;
2017-08-14 deposited with the CCDC.
2017-11-06 downloaded from the CCDC.
;
_cell_angle_alpha 90.00
_cell_angle_beta 97.435(2)
_cell_angle_gamma 90.00
_cell_formula_units_Z 4
_cell_length_a 13.9700(4)
_cell_length_b 9.7156(2)
_cell_length_c 9.9164(3)
_cell_measurement_reflns_used 2074
_cell_measurement_temperature 296(2)
_cell_measurement_theta_max 26.77
_cell_measurement_theta_min 2.94
_cell_volume 1334.61(6)
_computing_cell_refinement APEXII,Bruker,2004
_computing_data_collection APEXII,Bruker,2004
_computing_data_reduction SAINT,Bruker,2004
_computing_molecular_graphics 'ORTEP-3 (Farrugia, 1997)'
_computing_publication_material 'SHELXL-97 (Sheldrick, 1997)'
_computing_structure_refinement 'SHELXL-2014/7 (Sheldrick, 2014)'
_computing_structure_solution 'SHELXL-2014/7 (Sheldrick, 2014)'
_diffrn_ambient_temperature 296(2)
_diffrn_measured_fraction_theta_full 0.999
_diffrn_measured_fraction_theta_max 0.999
_diffrn_measurement_device_type 'Bruker ApexII ccd area detector'
_diffrn_measurement_method 'phi and omega scans'
_diffrn_radiation_monochromator graphite
_diffrn_radiation_source 'fine-focus sealed tube'
_diffrn_radiation_type MoK\a
_diffrn_radiation_wavelength 0.71073
_diffrn_reflns_av_R_equivalents 0.0544
_diffrn_reflns_av_sigmaI/netI 0.0598
_diffrn_reflns_limit_h_max 17
_diffrn_reflns_limit_h_min -16
_diffrn_reflns_limit_k_max 12
_diffrn_reflns_limit_k_min -12
_diffrn_reflns_limit_l_max 12
_diffrn_reflns_limit_l_min -12
_diffrn_reflns_number 11529
_diffrn_reflns_theta_full 27.11
_diffrn_reflns_theta_max 27.11
_diffrn_reflns_theta_min 1.47
_exptl_absorpt_coefficient_mu 9.416
_exptl_absorpt_correction_T_max 0.6503
_exptl_absorpt_correction_T_min 0.6503
_exptl_absorpt_correction_type multi-scan
_exptl_absorpt_process_details SADABS(Bruker,2004)
_exptl_crystal_colour colourless
_exptl_crystal_density_diffrn 3.199
_exptl_crystal_density_method 'not measured'
_exptl_crystal_description block
_exptl_crystal_F_000 1199
_exptl_crystal_size_max 0.05
_exptl_crystal_size_mid 0.05
_exptl_crystal_size_min 0.05
_refine_diff_density_max 0.842
_refine_diff_density_min -0.999
_refine_diff_density_rms 0.207
_refine_ls_extinction_coef 0.0
_refine_ls_extinction_method none
_refine_ls_goodness_of_fit_ref 1.002
_refine_ls_hydrogen_treatment mixed
_refine_ls_matrix_type full
_refine_ls_number_parameters 205
_refine_ls_number_reflns 2947
_refine_ls_number_restraints 0
_refine_ls_restrained_S_all 1.002
_refine_ls_R_factor_all 0.0557
_refine_ls_R_factor_gt 0.0336
_refine_ls_shift/su_max 0.000
_refine_ls_shift/su_mean 0.000
_refine_ls_structure_factor_coef Fsqd
_refine_ls_weighting_details 'calc w=1/[\s^2^(Fo^2^)+(0.0269P)^2^+0.0000P] where P=(Fo^2^+2Fc^2^)/3'
_refine_ls_weighting_scheme calc
_refine_ls_wR_factor_gt 0.0620
_refine_ls_wR_factor_ref 0.0703
_reflns_number_gt 2204
_reflns_number_total 2947
_reflns_threshold_expression >2sigma(I)
_cod_data_source_file c7dt03012f2.cif
_cod_data_source_block Rb2[Mo2O5(O3PC3H6PO3)]
_cod_original_sg_symbol_H-M P21/c
_cod_database_code 7044743

loop_
_symmetry_equiv_pos_as_xyz
'x, y, z'
'-x, y+1/2, -z+1/2'
'-x, -y, -z'
'x, -y-1/2, z-1/2'

loop_
_atom_site_label
_atom_site_type_symbol
_atom_site_fract_x
_atom_site_fract_y
_atom_site_fract_z
_atom_site_U_iso_or_equiv
_atom_site_adp_type
_atom_site_occupancy
_atom_site_symmetry_multiplicity
_atom_site_calc_flag
Rb1 Rb 0.49886(5) 0.16174(6) 0.81595(6) 0.02146(15) Uani 1 1 d
Rb2 Rb 0.26505(5) 0.00241(6) 0.45932(6) 0.02370(17) Uani 1 1 d
Mo1 Mo 0.31630(3) 0.35738(4) 0.58981(4) 0.00761(12) Uani 1 1 d
Mo2 Mo 0.69006(3) 0.35428(4) 0.65428(4) 0.00778(12) Uani 1 1 d
P1 P 0.18321(10) 0.35404(13) 0.27830(13) 0.0074(3) Uani 1 1 d
P2 P 0.17765(10) -0.13857(13) 0.11372(13) 0.0074(3) Uani 1 1 d
O1 O 0.2035(3) 0.2970(4) 0.4222(3) 0.0116(8) Uani 1 1 d
O2 O 0.2326(3) -0.2109(4) 0.2387(3) 0.0128(9) Uani 1 1 d
O3 O 0.2522(3) 0.2111(3) 0.6861(4) 0.0137(9) Uani 1 1 d
O4 O 0.3923(3) 0.2376(4) 0.5351(4) 0.0154(9) Uani 1 1 d
O5 O 0.3455(3) 0.5004(3) 0.4710(3) 0.0111(8) Uani 1 1 d
O6 O 0.3827(3) 0.4177(4) 0.7352(4) 0.0165(9) Uani 1 1 d
O7 O 0.1947(3) 0.4845(3) 0.6298(4) 0.0123(8) Uani 1 1 d
O8 O 0.6118(3) 0.2352(4) 0.5754(4) 0.0166(9) Uani 1 1 d
O9 O 0.6286(3) 0.4089(4) 0.7826(4) 0.0166(9) Uani 1 1 d
O10 O 0.1903(3) -0.0099(3) 0.7693(3) 0.0107(8) Uani 1 1 d
O11 O 0.2050(3) -0.3002(4) 0.4840(3) 0.0127(8) Uani 1 1 d
C1 C 0.0668(4) 0.3052(6) 0.1983(6) 0.0134(13) Uani 1 1 d
C2 C -0.0232(4) 0.3740(6) 0.2384(6) 0.0170(14) Uani 1 1 d
C3 C 0.0529(4) -0.1730(6) 0.1259(6) 0.0169(13) Uani 1 1 d
H1 H 0.057(4) 0.212(5) 0.207(5) 0.005(14) Uiso 1 1 d
H2 H 0.067(4) 0.314(6) 0.104(6) 0.032(18) Uiso 1 1 d
H3 H 0.046(4) -0.277(6) 0.123(5) 0.026(17) Uiso 1 1 d
H4 H 0.020(4) -0.136(5) 0.056(5) 0.008(15) Uiso 1 1 d
H5 H 0.074(4) -0.138(5) 0.330(5) 0.009(15) Uiso 1 1 d
H6 H -0.014(4) 0.478(6) 0.246(6) 0.025(17) Uiso 1 1 d

loop_
_atom_site_aniso_label
_atom_site_aniso_U_11
_atom_site_aniso_U_22
_atom_site_aniso_U_33
_atom_site_aniso_U_23
_atom_site_aniso_U_13
_atom_site_aniso_U_12
Rb1 0.0201(4) 0.0225(3) 0.0223(3) 0.0034(3) 0.0046(2) 0.0022(2)
Rb2 0.0366(4) 0.0139(3) 0.0203(3) -0.0030(2) 0.0024(3) 0.0000(3)
Mo1 0.0080(3) 0.0073(2) 0.0076(2) 0.00181(18) 0.00159(18) 0.00007(18)
Mo2 0.0089(3) 0.0072(2) 0.0076(2) 0.00137(18) 0.00225(18) -0.00019(19)
P1 0.0071(8) 0.0084(7) 0.0067(7) -0.0025(6) 0.0012(5) 0.0003(6)
P2 0.0079(8) 0.0075(7) 0.0072(7) 0.0011(5) 0.0023(5) -0.0005(6)
O1 0.012(2) 0.0126(19) 0.0092(19) -0.0010(15) -0.0024(16) -0.0040(16)
O2 0.019(2) 0.0123(19) 0.0076(19) 0.0053(16) 0.0015(16) 0.0041(17)
O3 0.017(2) 0.0102(19) 0.015(2) 0.0040(16) 0.0082(17) -0.0008(17)
O4 0.013(2) 0.013(2) 0.021(2) 0.0037(16) 0.0053(17) 0.0025(16)
O5 0.012(2) 0.0121(19) 0.0104(19) 0.0069(15) 0.0059(15) 0.0022(16)
O6 0.022(3) 0.016(2) 0.011(2) 0.0013(16) -0.0025(17) -0.0049(17)
O7 0.012(2) 0.0076(18) 0.018(2) 0.0027(16) 0.0072(17) -0.0002(15)
O8 0.016(2) 0.014(2) 0.020(2) 0.0036(17) 0.0012(17) -0.0042(16)
O9 0.021(3) 0.016(2) 0.014(2) 0.0024(17) 0.0073(17) 0.0054(17)
O10 0.012(2) 0.0067(18) 0.0122(19) -0.0035(15) -0.0008(16) 0.0022(15)
O11 0.018(2) 0.0127(19) 0.0093(19) 0.0006(16) 0.0087(16) 0.0047(17)
C1 0.009(3) 0.023(3) 0.008(3) -0.007(3) 0.001(2) -0.003(2)
C2 0.009(3) 0.019(3) 0.023(3) 0.005(3) 0.000(3) -0.001(2)
C3 0.010(3) 0.020(3) 0.020(3) 0.000(3) 0.001(3) -0.005(3)

loop_
_atom_type_symbol
_atom_type_description
_atom_type_scat_dispersion_real
_atom_type_scat_dispersion_imag
_atom_type_scat_source
C C 0.0030 0.0020 'International Tables Vol C Tables 4.2.6.8 and 6.1.1.4'
H H 0.0000 0.0000 'International Tables Vol C Tables 4.2.6.8 and 6.1.1.4'
O O 0.0110 0.0060 'International Tables Vol C Tables 4.2.6.8 and 6.1.1.4'
P P 0.1020 0.0940 'International Tables Vol C Tables 4.2.6.8 and 6.1.1.4'
Rb Rb -0.9390 2.9680 'International Tables Vol C Tables 4.2.6.8 and 6.1.1.4'
Mo Mo -1.6830 0.6860 'International Tables Vol C Tables 4.2.6.8 and 6.1.1.4'

loop_
_geom_angle_atom_site_label_1
_geom_angle_atom_site_label_2
_geom_angle_atom_site_label_3
_geom_angle
_geom_angle_site_symmetry_1
_geom_angle_site_symmetry_3
O4 Rb1 O6 137.22(10) 4_566 2_646
O4 Rb1 O8 61.28(10) 4_566 4_566
O6 Rb1 O8 99.76(10) 2_646 4_566
O4 Rb1 O6 67.55(10) 4_566 .
O6 Rb1 O6 154.62(3) 2_646 .
O8 Rb1 O6 99.03(9) 4_566 .
O4 Rb1 O9 100.50(10) 4_566 .
O6 Rb1 O9 104.92(11) 2_646 .
O8 Rb1 O9 65.03(10) 4_566 .
O6 Rb1 O9 68.28(10) . .
O4 Rb1 O4 110.87(11) 4_566 .
O6 Rb1 O4 104.59(10) 2_646 .
O8 Rb1 O4 146.47(10) 4_566 .
O6 Rb1 O4 51.79(10) . .
O9 Rb1 O4 86.44(10) . .
O4 Rb1 O8 147.40(10) 4_566 .
O6 Rb1 O8 72.72(10) 2_646 .
O8 Rb1 O8 108.51(11) 4_566 .
O6 Rb1 O8 85.20(10) . .
O9 Rb1 O8 50.85(10) . .
O4 Rb1 O8 58.93(10) . .
O4 Rb1 O9 99.76(10) 4_566 2_646
O6 Rb1 O9 68.03(10) 2_646 2_646
O8 Rb1 O9 138.19(10) 4_566 2_646
O6 Rb1 O9 107.47(10) . 2_646
O9 Rb1 O9 155.44(3) . 2_646
O4 Rb1 O9 73.43(9) . 2_646
O8 Rb1 O9 105.46(10) . 2_646
O4 Rb1 O5 51.59(9) 4_566 4_566
O6 Rb1 O5 96.37(10) 2_646 4_566
O8 Rb1 O5 93.58(10) 4_566 4_566
O6 Rb1 O5 99.34(10) . 4_566
O9 Rb1 O5 151.80(9) . 4_566
O4 Rb1 O5 106.09(10) . 4_566
O8 Rb1 O5 156.55(9) . 4_566
O9 Rb1 O5 51.17(9) 2_646 4_566
O4 Rb1 O5 92.28(9) 4_566 2_646
O6 Rb1 O5 51.90(9) 2_646 2_646
O8 Rb1 O5 50.88(9) 4_566 2_646
O6 Rb1 O5 149.87(9) . 2_646
O9 Rb1 O5 95.37(9) . 2_646
O4 Rb1 O5 156.11(9) . 2_646
O8 Rb1 O5 104.33(10) . 2_646
O9 Rb1 O5 97.55(9) 2_646 2_646
O5 Rb1 O5 83.28(10) 4_566 2_646
O4 Rb1 O3 70.40(9) 4_566 .
O6 Rb1 O3 125.54(9) 2_646 .
O8 Rb1 O3 129.91(10) 4_566 .
O6 Rb1 O3 47.92(9) . .
O9 Rb1 O3 114.61(9) . .
O4 Rb1 O3 46.02(9) . .
O8 Rb1 O3 104.82(9) . .
O9 Rb1 O3 60.30(9) 2_646 .
O5 Rb1 O3 64.11(9) 4_566 .
O5 Rb1 O3 147.25(9) 2_646 .
O4 Rb1 Mo1 84.40(7) 4_566 .
O6 Rb1 Mo1 131.47(7) 2_646 .
O8 Rb1 Mo1 126.27(7) 4_566 .
O6 Rb1 Mo1 27.25(7) . .
O9 Rb1 Mo1 84.41(7) . .
O4 Rb1 Mo1 27.32(7) . .
O8 Rb1 Mo1 78.19(7) . .
O9 Rb1 Mo1 83.90(7) 2_646 .
O5 Rb1 Mo1 95.29(7) 4_566 .
O5 Rb1 Mo1 176.57(6) 2_646 .
O3 Rb1 Mo1 31.76(6) . .
O8 Rb2 O9 67.61(10) 3_656 2_646
O8 Rb2 O4 107.39(10) 3_656 .
O9 Rb2 O4 78.23(10) 2_646 .
O8 Rb2 O1 154.51(11) 3_656 .
O9 Rb2 O1 120.53(10) 2_646 .
O4 Rb2 O1 56.11(10) . .
O8 Rb2 O2 53.53(10) 3_656 .
O9 Rb2 O2 115.68(10) 2_646 .
O4 Rb2 O2 138.86(11) . .
O1 Rb2 O2 123.73(9) . .
O8 Rb2 O6 74.50(10) 3_656 4_565
O9 Rb2 O6 117.25(10) 2_646 4_565
O4 Rb2 O6 67.68(10) . 4_565
O1 Rb2 O6 80.78(10) . 4_565
O2 Rb2 O6 71.80(10) . 4_565
O8 Rb2 O3 134.67(10) 3_656 .
O9 Rb2 O3 68.54(10) 2_646 .
O4 Rb2 O3 52.03(10) . .
O1 Rb2 O3 54.01(9) . .
O2 Rb2 O3 167.80(10) . .
O6 Rb2 O3 117.36(10) 4_565 .
O8 Rb2 O11 54.96(10) 3_656 .
O9 Rb2 O11 75.35(10) 2_646 .
O4 Rb2 O11 152.50(10) . .
O1 Rb2 O11 147.72(10) . .
O2 Rb2 O11 51.81(9) . .
O6 Rb2 O11 118.84(10) 4_565 .
O3 Rb2 O11 122.28(9) . .
O8 Rb2 O7 91.03(9) 3_656 4_565
O9 Rb2 O7 158.61(10) 2_646 4_565
O4 Rb2 O7 108.51(9) . 4_565
O1 Rb2 O7 78.30(8) . 4_565
O2 Rb2 O7 46.06(9) . 4_565
O6 Rb2 O7 51.87(9) 4_565 4_565
O3 Rb2 O7 131.90(9) . 4_565
O11 Rb2 O7 93.80(8) . 4_565
O8 Rb2 O10 109.59(9) 3_656 .
O9 Rb2 O10 51.34(10) 2_646 .
O4 Rb2 O10 92.47(9) . .
O1 Rb2 O10 91.60(9) . .
O2 Rb2 O10 127.13(9) . .
O6 Rb2 O10 159.75(9) 4_565 .
O3 Rb2 O10 45.36(9) . .
O11 Rb2 O10 76.93(8) . .
O7 Rb2 O10 144.91(9) 4_565 .
O8 Rb2 Mo1 133.06(8) 3_656 .
O9 Rb2 Mo1 86.03(7) 2_646 .
O4 Rb2 Mo1 26.57(8) . .
O1 Rb2 Mo1 36.57(6) . .
O2 Rb2 Mo1 153.71(7) . .
O6 Rb2 Mo1 85.38(7) 4_565 .
O3 Rb2 Mo1 32.27(7) . .
O11 Rb2 Mo1 154.24(7) . .
O7 Rb2 Mo1 109.20(6) 4_565 .
O10 Rb2 Mo1 77.55(6) . .
O8 Rb2 Mo2 26.51(7) 3_656 3_656
O9 Rb2 Mo2 83.65(7) 2_646 3_656
O4 Rb2 Mo2 133.06(8) . 3_656
O1 Rb2 Mo2 155.33(7) . 3_656
O2 Rb2 Mo2 32.11(6) . 3_656
O6 Rb2 Mo2 83.56(7) 4_565 3_656
O3 Rb2 Mo2 150.50(7) . 3_656
O11 Rb2 Mo2 36.15(7) . 3_656
O7 Rb2 Mo2 77.04(6) 4_565 3_656
O10 Rb2 Mo2 109.07(6) . 3_656
Mo1 Rb2 Mo2 159.38(2) . 3_656
O4 Mo1 O6 102.05(18) . .
O4 Mo1 O5 96.25(17) . .
O6 Mo1 O5 97.77(16) . .
O4 Mo1 O3 90.18(16) . .
O6 Mo1 O3 93.95(16) . .
O5 Mo1 O3 165.14(15) . .
O4 Mo1 O7 167.07(15) . .
O6 Mo1 O7 90.16(16) . .
O5 Mo1 O7 86.18(14) . .
O3 Mo1 O7 84.68(14) . .
O4 Mo1 O1 89.59(16) . .
O6 Mo1 O1 167.51(17) . .
O5 Mo1 O1 85.28(14) . .
O3 Mo1 O1 81.37(14) . .
O7 Mo1 O1 77.93(13) . .
O4 Mo1 Rb1 55.57(12) . .
O6 Mo1 Rb1 53.82(12) . .
O5 Mo1 Rb1 124.43(11) . .
O3 Mo1 Rb1 70.11(10) . .
O7 Mo1 Rb1 132.40(9) . .
O1 Mo1 Rb1 133.37(9) . .
O4 Mo1 Rb2 50.10(13) . .
O6 Mo1 Rb2 131.95(12) . .
O5 Mo1 Rb2 120.63(11) . .
O3 Mo1 Rb2 54.99(10) . .
O7 Mo1 Rb2 118.01(9) . .
O1 Mo1 Rb2 53.69(9) . .
Rb1 Mo1 Rb2 79.685(15) . .
O4 Mo1 Rb1 99.80(13) . 2_656
O6 Mo1 Rb1 43.96(12) . 2_656
O5 Mo1 Rb1 54.12(11) . 2_656
O3 Mo1 Rb1 137.84(10) . 2_656
O7 Mo1 Rb1 91.92(9) . 2_656
O1 Mo1 Rb1 138.92(9) . 2_656
Rb1 Mo1 Rb1 82.130(10) . 2_656
Rb2 Mo1 Rb1 149.898(19) . 2_656
O4 Mo1 Rb1 43.09(12) . 4_565
O6 Mo1 Rb1 105.45(14) . 4_565
O5 Mo1 Rb1 53.16(11) . 4_565
O3 Mo1 Rb1 131.71(11) . 4_565
O7 Mo1 Rb1 137.53(9) . 4_565
O1 Mo1 Rb1 86.11(10) . 4_565
Rb1 Mo1 Rb1 86.384(16) . 4_565
Rb2 Mo1 Rb1 80.221(16) . 4_565
Rb1 Mo1 Rb1 74.856(15) 2_656 4_565
O4 Mo1 Rb2 134.74(12) . 4_566
O6 Mo1 Rb2 42.70(14) . 4_566
O5 Mo1 Rb2 113.05(11) . 4_566
O3 Mo1 Rb2 70.33(10) . 4_566
O7 Mo1 Rb2 54.01(9) . 4_566
O1 Mo1 Rb2 125.05(10) . 4_566
Rb1 Mo1 Rb2 79.244(15) . 4_566
Rb2 Mo1 Rb2 125.213(18) . 4_566
Rb1 Mo1 Rb2 73.855(15) 2_656 4_566
Rb1 Mo1 Rb2 147.002(17) 4_565 4_566
O9 Mo2 O8 101.41(19) . .
O9 Mo2 O5 98.16(16) . 3_666
O8 Mo2 O5 96.08(16) . 3_666
O9 Mo2 O2 96.35(16) . 3_656
O8 Mo2 O2 92.35(16) . 3_656
O5 Mo2 O2 161.43(16) 3_666 3_656
O9 Mo2 O10 89.42(17) . 2_656
O8 Mo2 O10 168.96(17) . 2_656
O5 Mo2 O10 84.38(14) 3_666 2_656
O2 Mo2 O10 84.24(14) 3_656 2_656
O9 Mo2 O11 168.26(17) . 3_656
O8 Mo2 O11 89.51(17) . 3_656
O5 Mo2 O11 84.80(14) 3_666 3_656
O2 Mo2 O11 78.74(14) 3_656 3_656
O10 Mo2 O11 79.54(14) 2_656 3_656
O9 Mo2 Rb2 129.42(12) . 3_656
O8 Mo2 Rb2 49.78(13) . 3_656
O5 Mo2 Rb2 122.21(11) 3_666 3_656
O2 Mo2 Rb2 53.62(10) 3_656 3_656
O10 Mo2 Rb2 121.02(10) 2_656 3_656
O11 Mo2 Rb2 55.67(9) 3_656 3_656
O9 Mo2 Rb1 52.25(13) . .
O8 Mo2 Rb1 54.17(13) . .
O5 Mo2 Rb1 120.28(11) 3_666 .
O2 Mo2 Rb1 77.96(11) 3_656 .
O10 Mo2 Rb1 134.56(10) 2_656 .
O11 Mo2 Rb1 135.31(9) 3_656 .
Rb2 Mo2 Rb1 79.848(16) 3_656 .
O9 Mo2 Rb1 106.90(13) . 4_565
O8 Mo2 Rb1 43.48(12) . 4_565
O5 Mo2 Rb1 52.67(11) 3_666 4_565
O2 Mo2 Rb1 132.65(10) 3_656 4_565
O10 Mo2 Rb1 135.19(9) 2_656 4_565
O11 Mo2 Rb1 83.96(9) 3_656 4_565
Rb2 Mo2 Rb1 80.258(15) 3_656 4_565
Rb1 Mo2 Rb1 84.552(15) . 4_565
O9 Mo2 Rb1 46.94(12) . 2_656
O8 Mo2 Rb1 98.60(13) . 2_656
O5 Mo2 Rb1 51.59(11) 3_666 2_656
O2 Mo2 Rb1 143.04(11) 3_656 2_656
O10 Mo2 Rb1 90.34(9) 2_656 2_656
O11 Mo2 Rb1 136.13(9) 3_656 2_656
Rb2 Mo2 Rb1 148.379(18) 3_656 2_656
Rb1 Mo2 Rb1 80.221(10) . 2_656
Rb1 Mo2 Rb1 73.622(15) 4_565 2_656
O9 Mo2 Rb2 38.66(13) . 2_656
O8 Mo2 Rb2 133.01(13) . 2_656
O5 Mo2 Rb2 110.36(11) 3_666 2_656
O2 Mo2 Rb2 74.78(10) 3_656 2_656
O10 Mo2 Rb2 56.09(10) 2_656 2_656
O11 Mo2 Rb2 129.71(10) 3_656 2_656
Rb2 Mo2 Rb2 127.116(17) 3_656 2_656
Rb1 Mo2 Rb2 78.865(15) . 2_656
Rb1 Mo2 Rb2 143.785(18) 4_565 2_656
Rb1 Mo2 Rb2 71.972(14) 2_656 2_656
O10 P1 O1 114.3(2) 4_565 .
O10 P1 O3 108.8(2) 4_565 4_565
O1 P1 O3 110.5(2) . 4_565
O10 P1 C1 107.6(3) 4_565 .
O1 P1 C1 111.7(3) . .
O3 P1 C1 103.3(2) 4_565 .
O10 P1 Rb2 63.47(15) 4_565 4_565
O1 P1 Rb2 151.85(16) . 4_565
O3 P1 Rb2 51.34(14) 4_565 4_565
C1 P1 Rb2 94.8(2) . 4_565
O10 P1 Rb2 150.30(14) 4_565 .
O1 P1 Rb2 41.70(14) . .
O3 P1 Rb2 75.49(14) 4_565 .
C1 P1 Rb2 99.5(2) . .
Rb2 P1 Rb2 126.80(4) 4_565 .
O11 P2 O7 115.1(2) 4 4_565
O11 P2 O2 110.5(2) 4 .
O7 P2 O2 108.0(2) 4_565 .
O11 P2 C3 109.8(2) 4 .
O7 P2 C3 108.5(3) 4_565 .
O2 P2 C3 104.4(3) . .
O11 P2 Rb2 146.61(16) 4 .
O7 P2 Rb2 61.05(14) 4_565 .
O2 P2 Rb2 50.30(14) . .
C3 P2 Rb2 102.2(2) . .
P1 O1 Mo1 129.4(2) . .
P1 O1 Rb2 118.55(19) . .
Mo1 O1 Rb2 89.75(11) . .
P2 O2 Mo2 158.6(2) . 3_656
P2 O2 Rb2 106.48(17) . .
Mo2 O2 Rb2 94.27(12) 3_656 .
P1 O3 Mo1 158.4(2) 4_566 .
P1 O3 Rb2 105.33(17) 4_566 .
Mo1 O3 Rb2 92.74(13) . .
P1 O3 Rb1 112.30(16) 4_566 .
Mo1 O3 Rb1 78.13(11) . .
Rb2 O3 Rb1 91.74(9) . .
Mo1 O4 Rb2 103.33(17) . .
Mo1 O4 Rb1 113.63(16) . 4_565
Rb2 O4 Rb1 114.55(12) . 4_565
Mo1 O4 Rb1 97.11(15) . .
Rb2 O4 Rb1 104.58(11) . .
Rb1 O4 Rb1 120.99(13) 4_565 .
Mo1 O5 Mo2 152.6(2) . 3_666
Mo1 O5 Rb1 98.53(13) . 4_565
Mo2 O5 Rb1 100.71(14) 3_666 4_565
Mo1 O5 Rb1 97.44(13) . 2_656
Mo2 O5 Rb1 99.42(13) 3_666 2_656
Rb1 O5 Rb1 96.72(10) 4_565 2_656
Mo1 O6 Rb1 112.45(16) . 2_656
Mo1 O6 Rb1 98.93(15) . .
Rb1 O6 Rb1 114.21(13) 2_656 .
Mo1 O6 Rb2 114.75(18) . 4_566
Rb1 O6 Rb2 106.71(11) 2_656 4_566
Rb1 O6 Rb2 109.89(11) . 4_566
P2 O7 Mo1 130.9(2) 4_566 .
P2 O7 Rb2 95.09(16) 4_566 4_566
Mo1 O7 Rb2 93.62(11) . 4_566
Mo2 O8 Rb2 103.71(17) . 3_656
Mo2 O8 Rb1 113.52(16) . 4_565
Rb2 O8 Rb1 114.39(12) 3_656 4_565
Mo2 O8 Rb1 99.34(15) . .
Rb2 O8 Rb1 105.90(11) 3_656 .
Rb1 O8 Rb1 118.05(13) 4_565 .
Mo2 O9 Rb2 119.99(18) . 2_656
Mo2 O9 Rb1 101.48(15) . .
Rb2 O9 Rb1 112.96(12) 2_656 .
Mo2 O9 Rb1 109.45(15) . 2_656
Rb2 O9 Rb1 103.52(11) 2_656 2_656
Rb1 O9 Rb1 109.31(12) . 2_656
P1 O10 Mo2 129.3(2) 4_566 2_646
P1 O10 Rb2 92.74(16) 4_566 .
Mo2 O10 Rb2 91.38(12) 2_646 .
P2 O11 Mo2 134.4(2) 4_556 3_656
P2 O11 Rb2 123.08(18) 4_556 .
Mo2 O11 Rb2 88.18(12) 3_656 .
C2 C1 P1 120.3(4) . .
C1 C2 C3 115.2(5) . 2
C2 C3 P2 112.4(4) 2_545 .

loop_
_geom_bond_atom_site_label_1
_geom_bond_atom_site_label_2
_geom_bond_distance
_geom_bond_site_symmetry_2
Rb1 O4 2.955(4) 4_566
Rb1 O6 2.972(4) 2_646
Rb1 O8 3.010(4) 4_566
Rb1 O6 3.020(4) .
Rb1 O9 3.052(4) .
Rb1 O4 3.073(4) .
Rb1 O8 3.108(4) .
Rb1 O9 3.117(4) 2_646
Rb1 O5 3.207(4) 4_566
Rb1 O5 3.234(4) 2_646
Rb1 O3 3.552(4) .
Rb1 Mo1 3.6968(7) .
Rb2 O8 2.926(4) 3_656
Rb2 O9 2.932(4) 2_646
Rb2 O4 2.933(4) .
Rb2 O1 2.998(4) .
Rb2 O2 3.005(3) .
Rb2 O6 3.031(4) 4_565
Rb2 O3 3.051(4) .
Rb2 O11 3.075(4) .
Rb2 O7 3.291(4) 4_565
Rb2 O10 3.375(4) .
Rb2 Mo1 3.7204(7) .
Rb2 Mo2 3.7221(7) 3_656
Mo1 O4 1.710(4) .
Mo1 O6 1.714(3) .
Mo1 O5 1.900(3) .
Mo1 O3 1.989(4) .
Mo1 O7 2.177(4) .
Mo1 O1 2.217(3) .
Mo1 Rb1 3.9574(7) 2_656
Mo1 Rb1 3.9632(8) 4_565
Mo1 Rb2 4.0588(8) 4_566
Mo2 O9 1.709(4) .
Mo2 O8 1.710(4) .
Mo2 O5 1.903(3) 3_666
Mo2 O2 1.984(3) 3_656
Mo2 O10 2.186(3) 2_656
Mo2 O11 2.197(4) 3_656
Mo2 Rb2 3.7221(7) 3_656
Mo2 Rb1 4.0119(7) 4_565
Mo2 Rb1 4.0221(8) 2_656
Mo2 Rb2 4.0650(7) 2_656
P1 O10 1.521(3) 4_565
P1 O1 1.523(4) .
P1 O3 1.547(4) 4_565
P1 C1 1.779(6) .
P1 Rb2 3.7674(15) 4_565
P2 O11 1.511(4) 4
P2 O7 1.521(3) 4_565
P2 O2 1.540(3) .
P2 C3 1.793(6) .
O2 Mo2 1.984(3) 3_656
O3 P1 1.547(4) 4_566
O4 Rb1 2.955(4) 4_565
O5 Mo2 1.903(3) 3_666
O5 Rb1 3.207(4) 4_565
O5 Rb1 3.234(4) 2_656
O6 Rb1 2.972(4) 2_656
O6 Rb2 3.031(4) 4_566
O7 P2 1.521(3) 4_566
O7 Rb2 3.291(4) 4_566
O8 Rb2 2.926(4) 3_656
O8 Rb1 3.010(4) 4_565
O9 Rb2 2.932(4) 2_656
O9 Rb1 3.117(4) 2_656
O10 P1 1.521(3) 4_566
O10 Mo2 2.186(3) 2_646
O11 P2 1.511(4) 4_556
O11 Mo2 2.197(4) 3_656
C1 C2 1.522(8) .
C2 C3 1.528(9) 2
C3 C2 1.528(9) 2_545
